data_4106734
loop_
_publ_author_name
'Kah Kah Toh'
'Yi-Feng Wang'
'Eileen Pei Jian Ng'
'Shunsuke Chiba'

_publ_contact_author
;
Dr Shunsuke Chiba
Division of Chemistry and Biological Chemistry
School of Physical and Mathematical Sciences
Nanyang Technological University
21 Nanyang Link
Singapore 637371
Singapore
;
_publ_contact_author_email shunsuke@ntu.edu.sg
_publ_contact_author_fax '+65 6791 1961'
_publ_contact_author_phone '+65 6513 8013'
_publ_section_title
;
 Copper-Mediated Aerobic Synthesis of 3-Azabicyclo[3.1.0]hex-2-enes and
 4-Carbonylpyrroles from N-Allyl/Propargyl Enamine Carboxylates
;
_journal_name_full 'Journal of the American Chemical Society'
_journal_page_first 13942
_journal_page_last 13945
_journal_paper_doi 10.1021/ja206580j
_journal_volume 133
_journal_year 2011
_chemical_formula_moiety 'C20 H19 N O2'
_chemical_formula_sum 'C20 H19 N O2'
_chemical_formula_weight 305.36
_chemical_name_systematic
; 
 ? 
;
_space_group_IT_number 14
_symmetry_cell_setting monoclinic
_symmetry_space_group_name_Hall '-P 2ybc'
_symmetry_space_group_name_H-M 'P 1 21/c 1'
_atom_sites_solution_hydrogens geom
_atom_sites_solution_primary direct
_atom_sites_solution_secondary difmap
_audit_creation_method SHELXL-97
_cell_angle_alpha 90.00
_cell_angle_beta 107.456(2)
_cell_angle_gamma 90.00
_cell_formula_units_Z 8
_cell_length_a 22.201(2)
_cell_length_b 11.1821(12)
_cell_length_c 13.4257(15)
_cell_measurement_reflns_used 3478
_cell_measurement_temperature 103(2)
_cell_measurement_theta_max 26.91
_cell_measurement_theta_min 2.41
_cell_volume 3179.5(6)
_computing_cell_refinement 'Bruker SAINT'
_computing_data_collection 'Bruker APEX2'
_computing_data_reduction 'Bruker SAINT'
_computing_molecular_graphics 'Bruker SHELXTL'
_computing_publication_material 'Bruker SHELXTL'
_computing_structure_refinement 'SHELXL-97 (Sheldrick, 2008)'
_computing_structure_solution 'SHELXS-97 (Sheldrick, 2008)'
_diffrn_ambient_temperature 103(2)
_diffrn_measured_fraction_theta_full 0.999
_diffrn_measured_fraction_theta_max 0.997
_diffrn_measurement_device_type 'Bruker APEX-II CCD'
_diffrn_measurement_method '\f and \w scans'
_diffrn_radiation_monochromator graphite
_diffrn_radiation_source 'fine-focus sealed tube'
_diffrn_radiation_type MoK\a
_diffrn_radiation_wavelength 0.71073
_diffrn_reflns_av_R_equivalents 0.0424
_diffrn_reflns_av_sigmaI/netI 0.0570
_diffrn_reflns_limit_h_max 19
_diffrn_reflns_limit_h_min -29
_diffrn_reflns_limit_k_max 10
_diffrn_reflns_limit_k_min -14
_diffrn_reflns_limit_l_max 17
_diffrn_reflns_limit_l_min -17
_diffrn_reflns_number 20769
_diffrn_reflns_theta_full 25.00
_diffrn_reflns_theta_max 28.28
_diffrn_reflns_theta_min 1.59
_exptl_absorpt_coefficient_mu 0.082
_exptl_absorpt_correction_T_max 0.9838
_exptl_absorpt_correction_T_min 0.9679
_exptl_absorpt_correction_type multi-scan
_exptl_absorpt_process_details sadabs
_exptl_crystal_colour colourless
_exptl_crystal_density_diffrn 1.276
_exptl_crystal_description block
_exptl_crystal_F_000 1296
_exptl_crystal_size_max 0.40
_exptl_crystal_size_mid 0.30
_exptl_crystal_size_min 0.20
_refine_diff_density_max 0.259
_refine_diff_density_min -0.255
_refine_diff_density_rms 0.049
_refine_ls_extinction_method none
_refine_ls_goodness_of_fit_ref 1.035
_refine_ls_hydrogen_treatment constr
_refine_ls_matrix_type full
_refine_ls_number_parameters 418
_refine_ls_number_reflns 7861
_refine_ls_number_restraints 0
_refine_ls_restrained_S_all 1.035
_refine_ls_R_factor_all 0.0661
_refine_ls_R_factor_gt 0.0482
_refine_ls_shift/su_max 0.000
_refine_ls_shift/su_mean 0.000
_refine_ls_structure_factor_coef Fsqd
_refine_ls_weighting_details 'calc w=1/[\s^2^(Fo^2^)+(0.0505P)^2^+0.4418P] where P=(Fo^2^+2Fc^2^)/3'
_refine_ls_weighting_scheme calc
_refine_ls_wR_factor_gt 0.1058
_refine_ls_wR_factor_ref 0.1167
_reflns_number_gt 6221
_reflns_number_total 7861
_reflns_threshold_expression >2sigma(I)
_cod_data_source_file ja206580j_si_002.cif
_cod_data_source_block 2n_azabicyclo
_cod_database_code 4106734

loop_
_symmetry_equiv_pos_as_xyz
'x, y, z'
'-x, y+1/2, -z+1/2'
'-x, -y, -z'
'x, -y-1/2, z-1/2'

loop_
_atom_site_label
_atom_site_type_symbol
_atom_site_fract_x
_atom_site_fract_y
_atom_site_fract_z
_atom_site_U_iso_or_equiv
_atom_site_adp_type
_atom_site_occupancy
_atom_site_symmetry_multiplicity
_atom_site_calc_flag
_atom_site_refinement_flags
C1 C -0.09650(8) 0.78562(17) 0.36883(14) 0.0187(4) Uani 1 1 d .
H1A H -0.1071 0.7004 0.3744 0.022 Uiso 1 1 calc R
H1B H -0.1070 0.8308 0.4248 0.022 Uiso 1 1 calc R
C2 C -0.02684(8) 0.79904(16) 0.37901(13) 0.0160(4) Uani 1 1 d .
H2 H 0.0036 0.7372 0.4183 0.019 Uiso 1 1 calc R
C3 C -0.00340(8) 0.92086(15) 0.36667(13) 0.0145(3) Uani 1 1 d .
H3 H -0.0341 0.9861 0.3674 0.017 Uiso 1 1 calc R
C4 C -0.02518(8) 0.83708(15) 0.27028(13) 0.0141(3) Uani 1 1 d .
C5 C -0.09395(8) 0.85756(15) 0.21242(14) 0.0153(4) Uani 1 1 d .
C6 C -0.11758(8) 0.91096(15) 0.10725(14) 0.0155(4) Uani 1 1 d .
C7 C -0.18128(8) 0.89782(16) 0.04951(14) 0.0195(4) Uani 1 1 d .
H7 H -0.2085 0.8515 0.0769 0.023 Uiso 1 1 calc R
C8 C -0.20473(9) 0.95164(17) -0.04680(15) 0.0229(4) Uani 1 1 d .
H8 H -0.2480 0.9423 -0.0854 0.028 Uiso 1 1 calc R
C9 C -0.16538(9) 1.01944(17) -0.08753(15) 0.0237(4) Uani 1 1 d .
H9 H -0.1816 1.0554 -0.1543 0.028 Uiso 1 1 calc R
C10 C -0.10245(9) 1.03483(16) -0.03112(15) 0.0211(4) Uani 1 1 d .
H10 H -0.0757 1.0823 -0.0586 0.025 Uiso 1 1 calc R
C11 C -0.07874(8) 0.98050(16) 0.06582(14) 0.0182(4) Uani 1 1 d .
H11 H -0.0356 0.9908 0.1044 0.022 Uiso 1 1 calc R
C12 C 0.06425(8) 0.95658(15) 0.41187(13) 0.0150(4) Uani 1 1 d .
C13 C 0.10158(8) 0.90847(16) 0.50549(14) 0.0179(4) Uani 1 1 d .
H13 H 0.0846 0.8495 0.5405 0.021 Uiso 1 1 calc R
C14 C 0.16362(8) 0.94633(17) 0.54801(14) 0.0209(4) Uani 1 1 d .
H14 H 0.1888 0.9135 0.6123 0.025 Uiso 1 1 calc R
C15 C 0.18898(8) 1.03156(17) 0.49745(14) 0.0207(4) Uani 1 1 d .
H15 H 0.2315 1.0570 0.5266 0.025 Uiso 1 1 calc R
C16 C 0.15181(9) 1.07959(17) 0.40367(15) 0.0208(4) Uani 1 1 d .
H16 H 0.1690 1.1381 0.3686 0.025 Uiso 1 1 calc R
C17 C 0.09009(8) 1.04259(16) 0.36131(14) 0.0179(4) Uani 1 1 d .
H17 H 0.0650 1.0759 0.2972 0.021 Uiso 1 1 calc R
C18 C 0.02044(8) 0.78379(15) 0.22182(14) 0.0145(3) Uani 1 1 d .
C19 C 0.12584(8) 0.70969(16) 0.26035(14) 0.0185(4) Uani 1 1 d .
H19A H 0.1278 0.7550 0.1980 0.022 Uiso 1 1 calc R
H19B H 0.1202 0.6238 0.2418 0.022 Uiso 1 1 calc R
C20 C 0.18539(8) 0.72825(19) 0.34891(16) 0.0266(4) Uani 1 1 d .
H20A H 0.1904 0.8135 0.3663 0.040 Uiso 1 1 calc R
H20B H 0.2217 0.7003 0.3281 0.040 Uiso 1 1 calc R
H20C H 0.1829 0.6830 0.4101 0.040 Uiso 1 1 calc R
C21 C 0.58915(8) 0.70750(16) 0.45927(14) 0.0178(4) Uani 1 1 d .
H21A H 0.5993 0.7924 0.4779 0.021 Uiso 1 1 calc R
H21B H 0.6007 0.6595 0.5242 0.021 Uiso 1 1 calc R
C22 C 0.51940(8) 0.69372(16) 0.40198(13) 0.0154(4) Uani 1 1 d .
H22 H 0.4890 0.7539 0.4141 0.018 Uiso 1 1 calc R
C23 C 0.49549(8) 0.57393(15) 0.36060(13) 0.0148(3) Uani 1 1 d .
H23 H 0.5261 0.5075 0.3882 0.018 Uiso 1 1 calc R
C24 C 0.51700(8) 0.66292(15) 0.28966(13) 0.0143(4) Uani 1 1 d .
C25 C 0.58540(8) 0.64456(15) 0.29774(14) 0.0152(4) Uani 1 1 d .
C26 C 0.60742(8) 0.59337(16) 0.21306(13) 0.0157(4) Uani 1 1 d .
C27 C 0.56875(8) 0.51736(16) 0.13865(14) 0.0180(4) Uani 1 1 d .
H27 H 0.5265 0.5039 0.1384 0.022 Uiso 1 1 calc R
C28 C 0.59148(9) 0.46109(16) 0.06481(15) 0.0209(4) Uani 1 1 d .
H28 H 0.5649 0.4088 0.0148 0.025 Uiso 1 1 calc R
C29 C 0.65316(9) 0.48160(17) 0.06447(16) 0.0240(4) Uani 1 1 d .
H29 H 0.6689 0.4432 0.0143 0.029 Uiso 1 1 calc R
C30 C 0.69153(9) 0.55809(18) 0.13728(15) 0.0240(4) Uani 1 1 d .
H30 H 0.7336 0.5725 0.1366 0.029 Uiso 1 1 calc R
C31 C 0.66918(8) 0.61372(17) 0.21097(15) 0.0199(4) Uani 1 1 d .
H31 H 0.6959 0.6662 0.2606 0.024 Uiso 1 1 calc R
C32 C 0.42781(8) 0.53787(15) 0.33764(14) 0.0151(4) Uani 1 1 d .
C33 C 0.39168(8) 0.57709(17) 0.39976(14) 0.0187(4) Uani 1 1 d .
H33 H 0.4095 0.6301 0.4562 0.022 Uiso 1 1 calc R
C34 C 0.32940(9) 0.53882(17) 0.37946(15) 0.0220(4) Uani 1 1 d .
H34 H 0.3052 0.5649 0.4230 0.026 Uiso 1 1 calc R
C35 C 0.30241(9) 0.46305(17) 0.29639(15) 0.0220(4) Uani 1 1 d .
H35 H 0.2598 0.4381 0.2822 0.026 Uiso 1 1 calc R
C36 C 0.33846(9) 0.42402(16) 0.23407(15) 0.0217(4) Uani 1 1 d .
H36 H 0.3204 0.3721 0.1769 0.026 Uiso 1 1 calc R
C37 C 0.40071(8) 0.46068(16) 0.25516(14) 0.0192(4) Uani 1 1 d .
H37 H 0.4252 0.4327 0.2127 0.023 Uiso 1 1 calc R
C38 C 0.47233(8) 0.72345(15) 0.19943(14) 0.0145(3) Uani 1 1 d .
C39 C 0.36724(8) 0.79996(16) 0.13594(14) 0.0181(4) Uani 1 1 d .
H39A H 0.3640 0.7576 0.0698 0.022 Uiso 1 1 calc R
H39B H 0.3745 0.8860 0.1264 0.022 Uiso 1 1 calc R
C40 C 0.30801(9) 0.78293(19) 0.16644(17) 0.0274(5) Uani 1 1 d .
H40A H 0.3025 0.6978 0.1789 0.041 Uiso 1 1 calc R
H40B H 0.2717 0.8115 0.1100 0.041 Uiso 1 1 calc R
H40C H 0.3112 0.8283 0.2303 0.041 Uiso 1 1 calc R
N1 N -0.13204(7) 0.83340(13) 0.26546(12) 0.0186(3) Uani 1 1 d .
N2 N 0.62422(7) 0.66479(13) 0.38806(12) 0.0180(3) Uani 1 1 d .
O1 O 0.01151(6) 0.76881(12) 0.12982(10) 0.0204(3) Uani 1 1 d .
O2 O 0.07377(5) 0.75223(12) 0.29536(9) 0.0192(3) Uani 1 1 d .
O3 O 0.48224(6) 0.74670(12) 0.11811(10) 0.0204(3) Uani 1 1 d .
O4 O 0.41843(5) 0.75080(12) 0.22030(10) 0.0192(3) Uani 1 1 d .

loop_
_atom_site_aniso_label
_atom_site_aniso_U_11
_atom_site_aniso_U_22
_atom_site_aniso_U_33
_atom_site_aniso_U_23
_atom_site_aniso_U_13
_atom_site_aniso_U_12
C1 0.0166(9) 0.0211(9) 0.0205(9) 0.0009(8) 0.0086(7) -0.0009(7)
C2 0.0171(8) 0.0176(9) 0.0145(9) 0.0011(7) 0.0068(7) 0.0014(7)
C3 0.0131(8) 0.0171(9) 0.0144(8) -0.0023(7) 0.0059(7) 0.0011(7)
C4 0.0147(8) 0.0159(8) 0.0122(8) 0.0004(7) 0.0047(7) -0.0003(7)
C5 0.0140(8) 0.0140(8) 0.0173(9) -0.0015(7) 0.0040(7) -0.0009(7)
C6 0.0167(8) 0.0142(8) 0.0158(9) -0.0019(7) 0.0049(7) 0.0023(7)
C7 0.0176(9) 0.0173(9) 0.0228(10) -0.0021(8) 0.0047(7) 0.0005(7)
C8 0.0188(9) 0.0216(10) 0.0235(10) -0.0021(8) -0.0011(8) 0.0044(8)
C9 0.0283(10) 0.0224(10) 0.0180(9) 0.0017(8) 0.0032(8) 0.0078(8)
C10 0.0243(10) 0.0187(9) 0.0220(10) 0.0024(8) 0.0096(8) 0.0024(8)
C11 0.0171(9) 0.0162(9) 0.0208(9) -0.0016(7) 0.0049(7) 0.0018(7)
C12 0.0144(8) 0.0154(8) 0.0160(9) -0.0039(7) 0.0059(7) 0.0017(7)
C13 0.0199(9) 0.0202(9) 0.0156(9) -0.0004(7) 0.0083(7) 0.0012(7)
C14 0.0200(9) 0.0259(10) 0.0157(9) -0.0005(8) 0.0038(7) 0.0039(8)
C15 0.0164(9) 0.0235(10) 0.0235(10) -0.0055(8) 0.0077(7) -0.0014(8)
C16 0.0206(9) 0.0174(9) 0.0280(10) 0.0002(8) 0.0129(8) 0.0002(7)
C17 0.0170(9) 0.0176(9) 0.0196(9) 0.0019(7) 0.0064(7) 0.0037(7)
C18 0.0151(8) 0.0110(8) 0.0180(9) 0.0018(7) 0.0058(7) -0.0009(7)
C19 0.0178(9) 0.0198(9) 0.0196(9) 0.0008(7) 0.0084(7) 0.0062(7)
C20 0.0176(9) 0.0358(12) 0.0256(11) -0.0015(9) 0.0052(8) 0.0083(9)
C21 0.0177(9) 0.0181(9) 0.0165(9) -0.0020(7) 0.0037(7) -0.0003(7)
C22 0.0165(8) 0.0180(9) 0.0120(8) 0.0004(7) 0.0047(7) 0.0029(7)
C23 0.0158(8) 0.0154(8) 0.0135(8) 0.0012(7) 0.0049(7) 0.0015(7)
C24 0.0139(8) 0.0150(8) 0.0148(8) -0.0003(7) 0.0053(7) 0.0004(7)
C25 0.0149(8) 0.0127(8) 0.0186(9) 0.0014(7) 0.0060(7) -0.0003(7)
C26 0.0160(8) 0.0148(8) 0.0167(9) 0.0036(7) 0.0057(7) 0.0030(7)
C27 0.0176(9) 0.0176(9) 0.0201(9) 0.0015(7) 0.0079(7) 0.0011(7)
C28 0.0249(10) 0.0182(9) 0.0203(10) -0.0015(8) 0.0077(8) 0.0000(8)
C29 0.0264(10) 0.0236(10) 0.0257(10) -0.0005(8) 0.0136(8) 0.0047(8)
C30 0.0181(9) 0.0283(11) 0.0292(11) 0.0006(9) 0.0123(8) 0.0015(8)
C31 0.0179(9) 0.0206(9) 0.0207(10) 0.0004(8) 0.0052(7) 0.0002(7)
C32 0.0157(8) 0.0133(8) 0.0171(9) 0.0040(7) 0.0060(7) 0.0029(7)
C33 0.0202(9) 0.0190(9) 0.0175(9) 0.0036(7) 0.0066(7) 0.0032(7)
C34 0.0195(9) 0.0256(10) 0.0239(10) 0.0080(8) 0.0109(8) 0.0070(8)
C35 0.0140(8) 0.0220(10) 0.0286(10) 0.0082(8) 0.0045(7) 0.0008(8)
C36 0.0216(9) 0.0159(9) 0.0248(10) 0.0014(8) 0.0028(8) -0.0010(8)
C37 0.0196(9) 0.0186(9) 0.0207(9) 0.0011(7) 0.0080(7) 0.0025(7)
C38 0.0150(8) 0.0118(8) 0.0167(9) -0.0022(7) 0.0047(7) -0.0009(7)
C39 0.0168(9) 0.0171(9) 0.0184(9) 0.0052(7) 0.0021(7) 0.0046(7)
C40 0.0184(9) 0.0322(11) 0.0329(12) 0.0079(9) 0.0096(8) 0.0065(8)
N1 0.0178(7) 0.0197(8) 0.0190(8) -0.0004(6) 0.0066(6) -0.0008(6)
N2 0.0173(7) 0.0186(8) 0.0181(8) 0.0004(6) 0.0053(6) -0.0001(6)
O1 0.0205(6) 0.0263(7) 0.0151(7) -0.0021(5) 0.0062(5) 0.0034(5)
O2 0.0162(6) 0.0263(7) 0.0154(7) 0.0000(5) 0.0052(5) 0.0084(5)
O3 0.0201(6) 0.0257(7) 0.0163(7) 0.0046(6) 0.0071(5) 0.0037(6)
O4 0.0156(6) 0.0252(7) 0.0176(7) 0.0061(5) 0.0063(5) 0.0066(5)

loop_
_atom_type_symbol
_atom_type_description
_atom_type_scat_dispersion_real
_atom_type_scat_dispersion_imag
_atom_type_scat_source
C C 0.0033 0.0016 'International Tables Vol C Tables 4.2.6.8 and 6.1.1.4'
H H 0.0000 0.0000 'International Tables Vol C Tables 4.2.6.8 and 6.1.1.4'
N N 0.0061 0.0033 'International Tables Vol C Tables 4.2.6.8 and 6.1.1.4'
O O 0.0106 0.0060 'International Tables Vol C Tables 4.2.6.8 and 6.1.1.4'

loop_
_geom_angle_atom_site_label_1
_geom_angle_atom_site_label_2
_geom_angle_atom_site_label_3
_geom_angle
N1 C1 C2 106.96(14)
N1 C1 H1A 110.3
C2 C1 H1A 110.3
N1 C1 H1B 110.3
C2 C1 H1B 110.3
H1A C1 H1B 108.6
C3 C2 C1 117.51(15)
C3 C2 C4 61.93(11)
C1 C2 C4 104.86(14)
C3 C2 H2 119.3
C1 C2 H2 119.3
C4 C2 H2 119.3
C2 C3 C12 122.85(15)
C2 C3 C4 60.50(11)
C12 C3 C4 121.54(14)
C2 C3 H3 113.9
C12 C3 H3 113.9
C4 C3 H3 113.9
C18 C4 C5 123.65(15)
C18 C4 C2 121.42(15)
C5 C4 C2 102.89(14)
C18 C4 C3 121.67(14)
C5 C4 C3 110.59(14)
C2 C4 C3 57.57(11)
N1 C5 C6 120.66(15)
N1 C5 C4 114.50(15)
C6 C5 C4 124.62(15)
C11 C6 C7 118.67(17)
C11 C6 C5 121.46(16)
C7 C6 C5 119.77(16)
C8 C7 C6 120.49(17)
C8 C7 H7 119.8
C6 C7 H7 119.8
C7 C8 C9 120.19(17)
C7 C8 H8 119.9
C9 C8 H8 119.9
C10 C9 C8 120.23(18)
C10 C9 H9 119.9
C8 C9 H9 119.9
C9 C10 C11 119.63(18)
C9 C10 H10 120.2
C11 C10 H10 120.2
C10 C11 C6 120.77(17)
C10 C11 H11 119.6
C6 C11 H11 119.6
C13 C12 C17 119.08(16)
C13 C12 C3 121.16(16)
C17 C12 C3 119.73(15)
C14 C13 C12 120.15(17)
C14 C13 H13 119.9
C12 C13 H13 119.9
C15 C14 C13 120.48(17)
C15 C14 H14 119.8
C13 C14 H14 119.8
C14 C15 C16 119.48(17)
C14 C15 H15 120.3
C16 C15 H15 120.3
C17 C16 C15 120.25(18)
C17 C16 H16 119.9
C15 C16 H16 119.9
C16 C17 C12 120.54(17)
C16 C17 H17 119.7
C12 C17 H17 119.7
O1 C18 O2 123.82(16)
O1 C18 C4 125.64(16)
O2 C18 C4 110.54(14)
O2 C19 C20 107.18(14)
O2 C19 H19A 110.3
C20 C19 H19A 110.3
O2 C19 H19B 110.3
C20 C19 H19B 110.3
H19A C19 H19B 108.5
C19 C20 H20A 109.5
C19 C20 H20B 109.5
H20A C20 H20B 109.5
C19 C20 H20C 109.5
H20A C20 H20C 109.5
H20B C20 H20C 109.5
N2 C21 C22 107.11(14)
N2 C21 H21A 110.3
C22 C21 H21A 110.3
N2 C21 H21B 110.3
C22 C21 H21B 110.3
H21A C21 H21B 108.5
C23 C22 C21 118.50(15)
C23 C22 C24 61.72(11)
C21 C22 C24 104.53(14)
C23 C22 H22 119.0
C21 C22 H22 119.0
C24 C22 H22 119.0
C22 C23 C32 122.96(15)
C22 C23 C24 60.61(11)
C32 C23 C24 121.50(14)
C22 C23 H23 113.9
C32 C23 H23 113.9
C24 C23 H23 113.9
C38 C24 C25 122.41(15)
C38 C24 C22 121.32(15)
C25 C24 C22 102.92(14)
C38 C24 C23 122.88(14)
C25 C24 C23 111.04(14)
C22 C24 C23 57.67(11)
N2 C25 C26 120.81(15)
N2 C25 C24 115.01(15)
C26 C25 C24 123.80(15)
C27 C26 C31 118.79(16)
C27 C26 C25 120.78(15)
C31 C26 C25 120.27(16)
C28 C27 C26 120.65(17)
C28 C27 H27 119.7
C26 C27 H27 119.7
C29 C28 C27 119.75(18)
C29 C28 H28 120.1
C27 C28 H28 120.1
C30 C29 C28 119.89(18)
C30 C29 H29 120.1
C28 C29 H29 120.1
C31 C30 C29 120.49(17)
C31 C30 H30 119.8
C29 C30 H30 119.8
C30 C31 C26 120.42(17)
C30 C31 H31 119.8
C26 C31 H31 119.8
C33 C32 C37 118.93(16)
C33 C32 C23 121.07(16)
C37 C32 C23 119.96(16)
C32 C33 C34 120.20(18)
C32 C33 H33 119.9
C34 C33 H33 119.9
C35 C34 C33 120.61(18)
C35 C34 H34 119.7
C33 C34 H34 119.7
C34 C35 C36 119.24(17)
C34 C35 H35 120.4
C36 C35 H35 120.4
C37 C36 C35 120.17(18)
C37 C36 H36 119.9
C35 C36 H36 119.9
C36 C37 C32 120.84(17)
C36 C37 H37 119.6
C32 C37 H37 119.6
O3 C38 O4 123.77(16)
O3 C38 C24 125.52(16)
O4 C38 C24 110.71(14)
O4 C39 C40 106.50(14)
O4 C39 H39A 110.4
C40 C39 H39A 110.4
O4 C39 H39B 110.4
C40 C39 H39B 110.4
H39A C39 H39B 108.6
C39 C40 H40A 109.5
C39 C40 H40B 109.5
H40A C40 H40B 109.5
C39 C40 H40C 109.5
H40A C40 H40C 109.5
H40B C40 H40C 109.5
C5 N1 C1 109.98(14)
C25 N2 C21 109.49(14)
C18 O2 C19 117.41(13)
C38 O4 C39 117.49(13)

loop_
_geom_bond_atom_site_label_1
_geom_bond_atom_site_label_2
_geom_bond_distance
C1 N1 1.475(2)
C1 C2 1.519(2)
C1 H1A 0.9900
C1 H1B 0.9900
C2 C3 1.485(2)
C2 C4 1.532(2)
C2 H2 1.0000
C3 C12 1.496(2)
C3 C4 1.553(2)
C3 H3 1.0000
C4 C18 1.483(2)
C4 C5 1.508(2)
C5 N1 1.287(2)
C5 C6 1.477(2)
C6 C11 1.395(2)
C6 C7 1.402(2)
C7 C8 1.379(3)
C7 H7 0.9500
C8 C9 1.387(3)
C8 H8 0.9500
C9 C10 1.386(3)
C9 H9 0.9500
C10 C11 1.389(3)
C10 H10 0.9500
C11 H11 0.9500
C12 C13 1.390(2)
C12 C17 1.396(2)
C13 C14 1.389(2)
C13 H13 0.9500
C14 C15 1.384(3)
C14 H14 0.9500
C15 C16 1.390(3)
C15 H15 0.9500
C16 C17 1.380(2)
C16 H16 0.9500
C17 H17 0.9500
C18 O1 1.202(2)
C18 O2 1.341(2)
C19 O2 1.452(2)
C19 C20 1.504(2)
C19 H19A 0.9900
C19 H19B 0.9900
C20 H20A 0.9800
C20 H20B 0.9800
C20 H20C 0.9800
C21 N2 1.482(2)
C21 C22 1.516(2)
C21 H21A 0.9900
C21 H21B 0.9900
C22 C23 1.486(2)
C22 C24 1.532(2)
C22 H22 1.0000
C23 C32 1.496(2)
C23 C24 1.549(2)
C23 H23 1.0000
C24 C38 1.479(2)
C24 C25 1.504(2)
C25 N2 1.280(2)
C25 C26 1.481(2)
C26 C27 1.394(2)
C26 C31 1.398(2)
C27 C28 1.390(3)
C27 H27 0.9500
C28 C29 1.390(3)
C28 H28 0.9500
C29 C30 1.383(3)
C29 H29 0.9500
C30 C31 1.381(3)
C30 H30 0.9500
C31 H31 0.9500
C32 C33 1.390(2)
C32 C37 1.391(2)
C33 C34 1.394(2)
C33 H33 0.9500
C34 C35 1.386(3)
C34 H34 0.9500
C35 C36 1.390(3)
C35 H35 0.9500
C36 C37 1.387(2)
C36 H36 0.9500
C37 H37 0.9500
C38 O3 1.205(2)
C38 O4 1.344(2)
C39 O4 1.451(2)
C39 C40 1.502(3)
C39 H39A 0.9900
C39 H39B 0.9900
C40 H40A 0.9800
C40 H40B 0.9800
C40 H40C 0.9800
